data_4318869
loop_
_publ_author_name
'Tsukasa Matsuo'
'Hiroyuki Kawaguchi'

_publ_contact_author_address
;
    Coordination Chemistry Laboratories, Institute of Molecular Science
    Myodaiji, Okazaki 444-8585, Japan
;
_publ_contact_author_email ' hkawa@ims.ac.jp '
_publ_contact_author_fax ' +81-564-55-7290 '
_publ_contact_author_name ' Kawaguchi Hiroyuki'
_publ_section_title
;
 Synthesis and Structures of Niobium(V) Complexes Stabilized by
 Linear-Linked Aryloxide Trimers
;
_journal_name_full 'Inorganic Chemistry'
_journal_page_first 6090
_journal_page_last 6098
_journal_paper_doi 10.1021/ic025882c
_journal_volume 41
_journal_year 2002
_chemical_formula_sum 'C60 H66 Cl8 Nb2 O6'
_chemical_formula_weight 1352.61
_space_group_IT_number 15
_symmetry_cell_setting monoclinic
_symmetry_Int_Tables_number 15
_symmetry_space_group_name_Hall '-C 2yc'
_symmetry_space_group_name_H-M 'C 1 2/c 1'
_cell_angle_alpha 90
_cell_angle_beta 103.7695(9)
_cell_angle_gamma 90
_cell_formula_units_Z 4
_cell_length_a 27.446(1)
_cell_length_b 16.639(2)
_cell_length_c 13.7110(4)
_cell_measurement_reflns_used 8096
_cell_measurement_temperature 193.2
_cell_measurement_theta_max 13.7
_cell_measurement_theta_min 1.5
_cell_volume 6081.5(8)
_computing_cell_refinement CrystalClear
_computing_data_collection CrystalClear
_computing_data_reduction CrystalStructure
_computing_publication_material 'CrystalStructure Ver. 2.00'
_computing_structure_refinement CRYSTALS
_computing_structure_solution SHELXS97
_diffrn_measurement_device_type 'Rigaku/MSC Mercury CCD'
_diffrn_measurement_method \w
_diffrn_radiation_type 'Mo K\a'
_diffrn_radiation_wavelength 0.7107
_diffrn_reflns_av_R_equivalents 0.087
_diffrn_reflns_limit_h_max 29
_diffrn_reflns_limit_h_min -35
_diffrn_reflns_limit_k_max 21
_diffrn_reflns_limit_k_min -21
_diffrn_reflns_limit_l_max 17
_diffrn_reflns_limit_l_min -16
_diffrn_reflns_number 28867
_exptl_absorpt_coefficient_mu 0.776
_exptl_absorpt_correction_T_max 1.00
_exptl_absorpt_correction_T_min 0.78
_exptl_absorpt_correction_type none
_exptl_crystal_colour brown
_exptl_crystal_density_diffrn 1.477
_exptl_crystal_density_method 'not measured'
_exptl_crystal_description platelet
_exptl_crystal_size_max 0.300
_exptl_crystal_size_mid 0.200
_exptl_crystal_size_min 0.020
_refine_diff_density_max 1.55
_refine_diff_density_min -1.53
_refine_ls_extinction_method none
_refine_ls_goodness_of_fit_ref 1.049
_refine_ls_hydrogen_treatment refall
_refine_ls_number_parameters 352
_refine_ls_number_reflns 6956
_refine_ls_R_factor_gt 0.0600
_refine_ls_shift/su_max 0.0100
_refine_ls_structure_factor_coef Fsqd
_refine_ls_weighting_details 'w = 1/[\s^2^(Fo^2^) + (0.05000(Max(Fo^2^,0) + 2Fc^2^)/3)^2^]'
_refine_ls_weighting_scheme calc
_refine_ls_wR_factor_ref 0.1690
_reflns_number_gt 3444
_reflns_number_total 0
_reflns_threshold_expression F^2^>2.0\s(F^2^)
_cod_data_source_file ic025882c_s1_1.cif
_cod_data_source_block '_[Nb(Me-L)Cl2]2'
_cod_original_cell_volume 6081.8(7)
_cod_original_formula_sum 'C60 H66 Cl8 Nb2 O6 '
_cod_database_code 4318869

loop_
_symmetry_equiv_pos_as_xyz
x,y,z
-x,y,1/2-z
-x,-y,-z
x,-y,1/2+z
1/2+x,1/2+y,z
1/2-x,1/2+y,1/2-z
1/2-x,1/2-y,-z
1/2+x,1/2-y,1/2+z

loop_
_atom_site_label
_atom_site_type_symbol
_atom_site_fract_x
_atom_site_fract_y
_atom_site_fract_z
_atom_site_U_iso_or_equiv
_atom_site_adp_type
_atom_site_occupancy
_atom_site_calc_flag
_atom_site_refinement_flags
_atom_site_disorder_assembly
_atom_site_disorder_group
Nb(1) Nb 0.77065(2) 0.33005(3) 0.58568(4) 0.0238(1) Uani 1.00 d . . .
Cl(1) Cl 0.82199(6) 0.3761(1) 0.7380(1) 0.0407(4) Uani 1.00 d . . .
Cl(2) Cl 0.73358(6) 0.45334(9) 0.5330(1) 0.0329(4) Uani 1.00 d . . .
Cl(3) Cl 0.9419(3) 0.2123(6) 0.3200(6) 0.255(4) Uani 1.00 d . . .
Cl(4) Cl 0.9336(5) 0.3839(7) 0.3008(10) 0.356(7) Uani 1.00 d . . .
O(1) O 0.8283(1) 0.3456(2) 0.5372(3) 0.028(1) Uani 1.00 d . . .
O(2) O 0.7771(1) 0.2076(2) 0.5551(3) 0.0235(10) Uani 1.00 d . . .
O(3) O 0.7268(1) 0.2984(2) 0.6633(3) 0.0252(10) Uani 1.00 d . . .
C(1) C 0.8798(2) 0.3528(4) 0.5580(5) 0.031(2) Uani 1.00 d . . .
C(2) C 0.9013(2) 0.4287(4) 0.5673(6) 0.045(2) Uani 1.00 d . . .
C(3) C 0.9539(3) 0.4324(5) 0.5902(6) 0.053(2) Uani 1.00 d . . .
C(4) C 0.9837(3) 0.3649(5) 0.6053(6) 0.049(2) Uani 1.00 d . . .
C(5) C 0.9595(3) 0.2897(5) 0.5915(6) 0.044(2) Uani 1.00 d . . .
C(6) C 0.9075(2) 0.2817(4) 0.5671(5) 0.034(2) Uani 1.00 d . . .
C(7) C 0.8822(2) 0.2014(4) 0.5491(5) 0.032(2) Uani 1.00 d . . .
C(8) C 0.8108(2) 0.1728(4) 0.6370(4) 0.025(1) Uani 1.00 d . . .
C(9) C 0.8620(2) 0.1719(4) 0.6369(4) 0.027(1) Uani 1.00 d . . .
C(10) C 0.8949(2) 0.1400(4) 0.7206(5) 0.037(2) Uani 1.00 d . . .
C(11) C 0.8796(2) 0.1088(4) 0.8033(5) 0.036(2) Uani 1.00 d . . .
C(12) C 0.8284(2) 0.1098(4) 0.7984(5) 0.030(2) Uani 1.00 d . . .
C(13) C 0.7932(2) 0.1398(4) 0.7162(4) 0.026(1) Uani 1.00 d . . .
C(14) C 0.7377(2) 0.1330(3) 0.7128(4) 0.025(1) Uani 1.00 d . . .
C(15) C 0.7157(2) 0.2755(4) 0.7529(4) 0.025(1) Uani 1.00 d . . .
C(16) C 0.7202(2) 0.1935(4) 0.7786(4) 0.026(1) Uani 1.00 d . . .
C(17) C 0.7079(2) 0.1718(4) 0.8673(4) 0.030(1) Uani 1.00 d . . .
C(18) C 0.6919(2) 0.2265(4) 0.9301(5) 0.033(2) Uani 1.00 d . . .
C(19) C 0.6891(2) 0.3077(4) 0.9015(5) 0.035(2) Uani 1.00 d . . .
C(20) C 0.7004(2) 0.3336(4) 0.8121(4) 0.030(1) Uani 1.00 d . . .
C(21) C 0.8697(3) 0.5037(5) 0.5504(8) 0.073(3) Uani 1.00 d . . .
C(22) C 1.0404(3) 0.3709(6) 0.6298(8) 0.076(3) Uani 1.00 d . . .
C(23) C 0.9184(3) 0.0746(6) 0.8938(6) 0.056(2) Uani 1.00 d . . .
C(24) C 0.9685(5) 0.0585(9) 0.872(1) 0.038(3) Uiso 0.50 d P . .
C(25) C 0.8994(6) 0.005(1) 0.942(1) 0.048(4) Uiso 0.50 d P . .
C(26) C 0.9317(5) 0.1498(8) 0.9761(10) 0.032(3) Uiso 0.50 d P . .
C(27) C 0.6785(3) 0.1995(5) 1.0250(5) 0.047(2) Uani 1.00 d . . .
C(28) C 0.6962(3) 0.4212(4) 0.7841(6) 0.047(2) Uani 1.00 d . . .
C(29) C 0.925(1) 0.285(3) 0.243(3) 0.15(1) Uiso 0.50 d P . .
C(30) C 0.956(1) 0.122(2) 0.931(3) 0.14(1) Uiso 0.50 d P . .
C(31) C 0.947(1) 0.000(2) 0.845(2) 0.119(9) Uiso 0.50 d P . .
C(32) C 0.8927(5) 0.0280(10) 0.969(1) 0.038(3) Uiso 0.50 d P . .
C(33) C 0.9144(8) 0.306(2) 0.309(2) 0.077(6) Uiso 0.50 d P . .
H(1) H 0.9700(3) 0.4847(5) 0.5969(6) 0.058(3) Uiso 1.00 calc . . .
H(2) H 0.9800(3) 0.2415(5) 0.5991(6) 0.052(2) Uiso 1.00 calc . . .
H(3) H 0.9303(2) 0.1389(4) 0.7214(5) 0.043(2) Uiso 1.00 calc . . .
H(4) H 0.8167(2) 0.0887(4) 0.8549(5) 0.036(2) Uiso 1.00 calc . . .
H(5) H 0.7108(2) 0.1156(4) 0.8866(4) 0.036(2) Uiso 1.00 calc . . .
H(6) H 0.6789(2) 0.3470(4) 0.9451(5) 0.042(2) Uiso 1.00 calc . . .
H(7) H 0.8913(3) 0.5506(5) 0.5591(8) 0.076(3) Uiso 1.00 calc . . .
H(8) H 0.8485(3) 0.5033(5) 0.4828(8) 0.076(3) Uiso 1.00 calc . . .
H(9) H 0.8488(3) 0.5055(5) 0.5984(8) 0.076(3) Uiso 1.00 calc . . .
H(10) H 1.0552(3) 0.3176(6) 0.6385(8) 0.084(4) Uiso 1.00 calc . . .
H(11) H 1.0505(3) 0.3980(6) 0.5750(8) 0.084(4) Uiso 1.00 calc . . .
H(12) H 1.0519(3) 0.4015(6) 0.6911(8) 0.084(4) Uiso 1.00 calc . . .
H(13) H 0.8546(2) 0.2051(4) 0.4901(5) 0.037(2) Uiso 1.00 calc . . .
H(14) H 0.9064(2) 0.1622(4) 0.5373(5) 0.037(2) Uiso 1.00 calc . . .
H(15) H 0.7189(2) 0.1406(3) 0.6441(4) 0.029(2) Uiso 1.00 calc . . .
H(16) H 0.7314(2) 0.0795(3) 0.7352(4) 0.030(2) Uiso 1.00 calc . . .
H(17) H 0.6683(3) 0.2453(5) 1.0591(5) 0.054(2) Uiso 1.00 calc . . .
H(18) H 0.6509(3) 0.1615(5) 1.0076(5) 0.054(2) Uiso 1.00 calc . . .
H(19) H 0.7071(3) 0.1736(5) 1.0689(5) 0.054(2) Uiso 1.00 calc . . .
H(20) H 0.7186(3) 0.4524(4) 0.8357(6) 0.056(2) Uiso 1.00 calc . . .
H(21) H 0.7053(3) 0.4284(4) 0.7206(6) 0.055(2) Uiso 1.00 calc . . .
H(22) H 0.6619(3) 0.4393(4) 0.7778(6) 0.056(2) Uiso 1.00 calc . . .

loop_
_atom_site_aniso_label
_atom_site_aniso_U_11
_atom_site_aniso_U_22
_atom_site_aniso_U_33
_atom_site_aniso_U_12
_atom_site_aniso_U_13
_atom_site_aniso_U_23
Nb(1) 0.0254(2) 0.0239(2) 0.0219(2) 0.0014(3) 0.0050(2) 0.0016(3)
Cl(1) 0.0378(8) 0.052(1) 0.0297(8) -0.0076(8) 0.0032(6) -0.0026(8)
Cl(2) 0.0380(8) 0.0255(8) 0.0339(8) 0.0052(6) 0.0070(6) 0.0009(6)
Cl(3) 0.250(7) 0.299(10) 0.209(7) 0.012(7) 0.056(6) 0.024(7)
Cl(4) 0.45(2) 0.26(1) 0.33(1) -0.094(10) -0.08(1) -0.06(1)
O(1) 0.023(2) 0.029(2) 0.030(2) 0.002(2) 0.008(2) 0.004(2)
O(2) 0.027(2) 0.022(2) 0.022(2) 0.007(2) 0.004(2) 0.003(2)
O(3) 0.029(2) 0.024(2) 0.022(2) 0.002(2) 0.007(2) 0.001(2)
C(1) 0.028(3) 0.030(3) 0.034(3) 0.000(3) 0.007(2) 0.006(2)
C(2) 0.028(3) 0.034(4) 0.063(5) 0.001(3) 0.014(3) 0.006(3)
C(3) 0.035(3) 0.033(4) 0.079(6) -0.011(4) 0.012(4) -0.002(3)
C(4) 0.032(3) 0.040(4) 0.068(5) -0.004(4) 0.013(3) -0.005(3)
C(5) 0.035(3) 0.045(4) 0.051(4) 0.006(4) 0.013(3) 0.007(3)
C(6) 0.025(3) 0.034(4) 0.042(4) 0.006(3) 0.013(3) 0.002(3)
C(7) 0.027(3) 0.028(3) 0.039(3) 0.008(3) 0.009(3) 0.001(3)
C(8) 0.026(2) 0.021(3) 0.026(3) 0.002(3) 0.003(2) -0.002(3)
C(9) 0.028(3) 0.025(3) 0.029(3) -0.002(3) 0.004(2) -0.001(3)
C(10) 0.024(3) 0.039(4) 0.044(4) 0.001(3) 0.005(3) 0.009(3)
C(11) 0.032(3) 0.035(4) 0.040(4) 0.006(3) 0.000(3) 0.012(3)
C(12) 0.033(3) 0.031(3) 0.027(3) 0.003(3) 0.006(2) 0.008(3)
C(13) 0.027(3) 0.026(3) 0.025(3) 0.002(2) 0.000(2) 0.000(2)
C(14) 0.027(3) 0.021(3) 0.026(3) -0.002(2) 0.005(2) 0.002(2)
C(15) 0.028(3) 0.026(3) 0.019(3) 0.001(2) 0.003(2) 0.003(2)
C(16) 0.029(3) 0.025(3) 0.024(3) -0.002(2) 0.005(2) 0.001(2)
C(17) 0.032(3) 0.029(3) 0.028(3) -0.001(3) 0.007(2) 0.005(3)
C(18) 0.035(3) 0.038(4) 0.023(3) -0.006(3) 0.005(3) 0.002(3)
C(19) 0.035(3) 0.035(4) 0.034(3) -0.002(3) 0.014(3) -0.004(3)
C(20) 0.034(3) 0.029(3) 0.026(3) 0.004(3) 0.007(2) 0.000(3)
C(21) 0.045(4) 0.032(4) 0.114(8) -0.003(5) 0.029(5) 0.001(3)
C(22) 0.041(4) 0.060(6) 0.110(8) -0.011(6) 0.023(5) -0.009(4)
C(23) 0.027(3) 0.071(6) 0.061(5) 0.004(4) 0.001(3) 0.036(4)
C(27) 0.059(4) 0.047(4) 0.029(3) -0.011(3) 0.016(3) -0.005(4)
C(28) 0.058(4) 0.034(4) 0.047(4) 0.010(3) 0.023(4) 0.002(3)

loop_
_atom_type_symbol
_atom_type_description
_atom_type_scat_dispersion_real
_atom_type_scat_dispersion_imag
_atom_type_scat_source
C C 0.003 0.002
;International Tables for Crystallography
(1992, Vol. C, Tables 4.2.6.8 and 6.1.1.1)
;
H H 0.000 0.000
;International Tables for Crystallography
(1992, Vol. C, Table 6.1.1.2)
;
O O 0.011 0.006
;International Tables for Crystallography
(1992, Vol. C, Tables 4.2.6.8 and 6.1.1.1)
;
Cl Cl 0.148 0.159
;International Tables for Crystallography
(1992, Vol. C, Tables 4.2.6.8 and 6.1.1.1)
;
Nb Nb -2.073 0.621
;International Tables for Crystallography
(1992, Vol. C, Tables 4.2.6.8 and 6.1.1.1)
;

loop_
_geom_angle_atom_site_label_1
_geom_angle_atom_site_label_2
_geom_angle_atom_site_label_3
_geom_angle
_geom_angle_site_symmetry_1
_geom_angle_site_symmetry_2
_geom_angle_site_symmetry_3
_geom_angle_publ_flag
Cl(1) Nb(1) Cl(2) 96.54(6) . . . yes
Cl(1) Nb(1) O(1) 83.8(1) . . . yes
Cl(1) Nb(1) O(2) 115.7(1) . . . yes
Cl(1) Nb(1) O(2) 177.9(1) . . 4_656 yes
Cl(1) Nb(1) O(3) 85.2(1) . . . yes
Cl(2) Nb(1) O(1) 96.4(1) . . . yes
Cl(2) Nb(1) O(2) 147.8(1) . . . yes
Cl(2) Nb(1) O(2) 81.4(1) . . 4_656 yes
Cl(2) Nb(1) O(3) 97.6(1) . . . yes
O(1) Nb(1) O(2) 86.9(2) . . . yes
O(1) Nb(1) O(2) 96.1(2) . . 4_656 yes
O(1) Nb(1) O(3) 163.1(2) . . . yes
O(2) Nb(1) O(2) 66.4(2) . . 4_656 yes
O(2) Nb(1) O(3) 86.3(2) . . . yes
O(2) Nb(1) O(3) 95.3(2) 4_656 . . yes
C(29) Cl(3) C(33) 37(1) . . . yes
C(29) Cl(4) C(33) 35(1) . . . yes
Nb(1) O(1) C(1) 148.0(4) . . . yes
Nb(1) O(2) Nb(1) 113.6(2) . . 4_656 yes
Nb(1) O(2) C(8) 108.2(3) . . . yes
Nb(1) O(2) C(8) 138.1(4) 4_656 . . yes
Nb(1) O(3) C(15) 153.1(3) . . . yes
O(1) C(1) C(2) 119.4(5) . . . yes
O(1) C(1) C(6) 117.1(5) . . . yes
C(2) C(1) C(6) 123.5(6) . . . yes
C(1) C(2) C(3) 117.0(6) . . . yes
C(1) C(2) C(21) 121.5(6) . . . yes
C(3) C(2) C(21) 121.4(6) . . . yes
C(2) C(3) C(4) 122.7(7) . . . yes
C(3) C(4) C(5) 117.5(6) . . . yes
C(3) C(4) C(22) 121.4(7) . . . yes
C(5) C(4) C(22) 121.0(7) . . . yes
C(4) C(5) C(6) 122.7(7) . . . yes
C(1) C(6) C(5) 116.5(6) . . . yes
C(1) C(6) C(7) 121.3(5) . . . yes
C(5) C(6) C(7) 122.1(6) . . . yes
C(6) C(7) C(9) 113.5(5) . . . yes
O(2) C(8) C(9) 118.3(5) . . . yes
O(2) C(8) C(13) 120.0(5) . . . yes
C(9) C(8) C(13) 121.7(5) . . . yes
C(7) C(9) C(8) 123.4(5) . . . yes
C(7) C(9) C(10) 119.4(5) . . . yes
C(8) C(9) C(10) 117.2(6) . . . yes
C(9) C(10) C(11) 123.5(6) . . . yes
C(10) C(11) C(12) 116.8(5) . . . yes
C(10) C(11) C(23) 120.5(6) . . . yes
C(12) C(11) C(23) 122.7(6) . . . yes
C(11) C(12) C(13) 122.7(6) . . . yes
C(8) C(13) C(12) 117.9(5) . . . yes
C(8) C(13) C(14) 122.3(5) . . . yes
C(12) C(13) C(14) 119.7(6) . . . yes
C(13) C(14) C(16) 113.2(5) . . . yes
O(3) C(15) C(16) 117.5(5) . . . yes
O(3) C(15) C(20) 119.2(5) . . . yes
C(16) C(15) C(20) 123.3(6) . . . yes
C(14) C(16) C(15) 121.4(5) . . . yes
C(14) C(16) C(17) 122.1(6) . . . yes
C(15) C(16) C(17) 116.5(6) . . . yes
C(16) C(17) C(18) 123.4(6) . . . yes
C(17) C(18) C(19) 117.3(6) . . . yes
C(17) C(18) C(27) 121.2(6) . . . yes
C(19) C(18) C(27) 121.5(6) . . . yes
C(18) C(19) C(20) 122.1(6) . . . yes
C(15) C(20) C(19) 117.2(6) . . . yes
C(15) C(20) C(28) 122.7(6) . . . yes
C(19) C(20) C(28) 120.1(6) . . . yes
C(11) C(23) C(24) 113.2(8) . . . yes
C(11) C(23) C(25) 113.3(8) . . . yes
C(11) C(23) C(26) 105.5(7) . . . yes
C(11) C(23) C(30) 114(1) . . . yes
C(11) C(23) C(31) 104(1) . . . yes
C(11) C(23) C(32) 112.0(7) . . . yes
C(24) C(23) C(25) 112(1) . . . yes
C(24) C(23) C(26) 102.1(8) . . . yes
C(24) C(23) C(30) 60(1) . . . yes
C(24) C(23) C(31) 41(1) . . . yes
C(24) C(23) C(32) 128.0(9) . . . yes
C(25) C(23) C(26) 109.2(10) . . . yes
C(25) C(23) C(30) 129(1) . . . yes
C(25) C(23) C(31) 81(1) . . . yes
C(25) C(23) C(32) 22.0(9) . . . yes
C(26) C(23) C(30) 41(1) . . . yes
C(26) C(23) C(31) 140(1) . . . yes
C(26) C(23) C(32) 89.2(9) . . . yes
C(30) C(23) C(31) 101(2) . . . yes
C(30) C(23) C(32) 118(1) . . . yes
C(31) C(23) C(32) 102(1) . . . yes
C(23) C(24) C(30) 53(1) . . . yes
C(23) C(24) C(31) 77(1) . . . yes
C(30) C(24) C(31) 129(2) . . . yes
C(23) C(25) C(32) 88(2) . . . yes
C(23) C(26) C(30) 51(1) . . . yes
Cl(3) C(29) Cl(4) 114(2) . . . yes
Cl(3) C(29) C(33) 77(2) . . . yes
Cl(4) C(29) C(33) 50(2) . . . yes
C(23) C(30) C(24) 66(1) . . . yes
C(23) C(30) C(26) 86(2) . . . yes
C(24) C(30) C(26) 151(3) . . . yes
C(23) C(31) C(24) 60(1) . . . yes
C(23) C(32) C(25) 69(2) . . . yes
Cl(3) C(33) Cl(4) 132(1) . . . yes
Cl(3) C(33) C(29) 64(2) . . . yes
Cl(4) C(33) C(29) 93(2) . . . yes

loop_
_geom_bond_atom_site_label_1
_geom_bond_atom_site_label_2
_geom_bond_distance
_geom_bond_site_symmetry_1
_geom_bond_site_symmetry_2
_geom_bond_publ_flag
Nb(1) Cl(1) 2.352(2) . . yes
Nb(1) Cl(2) 2.327(2) . . yes
Nb(1) O(1) 1.875(4) . . yes
Nb(1) O(2) 2.097(4) . . yes
Nb(1) O(2) 2.151(4) . 4_656 yes
Nb(1) O(3) 1.862(4) . . yes
Cl(3) C(29) 1.60(4) . . yes
Cl(3) C(33) 1.72(3) . . yes
Cl(4) C(29) 1.82(4) . . yes
Cl(4) C(33) 1.41(3) . . yes
O(1) C(1) 1.378(7) . . yes
O(2) C(8) 1.400(6) . . yes
O(3) C(15) 1.388(7) . . yes
C(1) C(2) 1.387(9) . . yes
C(1) C(6) 1.396(9) . . yes
C(2) C(3) 1.404(9) . . yes
C(2) C(21) 1.51(1) . . yes
C(3) C(4) 1.38(1) . . yes
C(4) C(5) 1.41(1) . . yes
C(4) C(22) 1.52(1) . . yes
C(5) C(6) 1.394(9) . . yes
C(6) C(7) 1.499(9) . . yes
C(7) C(9) 1.521(9) . . yes
C(8) C(9) 1.406(8) . . yes
C(8) C(13) 1.402(9) . . yes
C(9) C(10) 1.385(8) . . yes
C(10) C(11) 1.40(1) . . yes
C(11) C(12) 1.392(9) . . yes
C(11) C(23) 1.540(10) . . yes
C(12) C(13) 1.391(8) . . yes
C(13) C(14) 1.516(8) . . yes
C(14) C(16) 1.505(9) . . yes
C(15) C(16) 1.408(8) . . yes
C(15) C(20) 1.389(9) . . yes
C(16) C(17) 1.386(9) . . yes
C(17) C(18) 1.394(10) . . yes
C(18) C(19) 1.404(9) . . yes
C(18) C(27) 1.50(1) . . yes
C(19) C(20) 1.401(9) . . yes
C(20) C(28) 1.506(10) . . yes
C(23) C(24) 1.50(2) . . yes
C(23) C(25) 1.49(2) . . yes
C(23) C(26) 1.67(2) . . yes
C(23) C(30) 1.31(4) . . yes
C(23) C(31) 1.69(3) . . yes
C(23) C(32) 1.59(2) . . yes
C(24) C(30) 1.43(4) . . yes
C(24) C(31) 1.15(3) . . yes
C(25) C(32) 0.59(3) . . yes
C(26) C(30) 1.12(4) . . yes
C(29) C(33) 1.07(5) . . yes

loop_
_geom_contact_atom_site_label_1
_geom_contact_atom_site_label_2
_geom_contact_distance
_geom_contact_site_symmetry_1
_geom_contact_site_symmetry_2
_geom_contact_publ_flag
Cl(1) C(27) 3.488(7) . 4_657 ?
C(18) C(18) 3.40(1) . 4_657 ?
C(18) C(19) 3.569(8) . 4_657 ?
C(19) C(27) 3.535(10) . 4_657 ?
C(20) C(27) 3.579(9) . 4_657 ?

loop_
_geom_torsion_atom_site_label_1
_geom_torsion_atom_site_label_2
_geom_torsion_atom_site_label_3
_geom_torsion_atom_site_label_4
_geom_torsion
_geom_torsion_site_symmetry_1
_geom_torsion_site_symmetry_2
_geom_torsion_site_symmetry_3
_geom_torsion_site_symmetry_4
_geom_torsion_publ_flag
Nb(1) O(1) C(1) C(2) -96.7(9) . . . . yes
Nb(1) O(1) C(1) C(6) 84.3(9) . . . . yes
Nb(1) O(2) Nb(1) Cl(1) -171(3) . . 4_656 4_656 yes
Nb(1) O(2) Nb(1) Cl(2) -179.4(2) . . 4_656 4_656 yes
Nb(1) O(2) Nb(1) O(1) -83.9(2) . . 4_656 4_656 yes
Nb(1) O(2) Nb(1) O(2) 0.0000(2) . . 4_656 4_656 yes
Nb(1) O(2) Nb(1) O(3) 83.6(2) . . 4_656 4_656 yes
Nb(1) O(2) C(8) C(9) -89.5(6) . . . . yes
Nb(1) O(2) C(8) C(13) 90.6(6) . . . . yes
Nb(1) O(2) Nb(1) Cl(1) 179.7(1) . 4_656 4_656 4_656 yes
Nb(1) O(2) Nb(1) Cl(2) 1.0(4) . 4_656 4_656 4_656 yes
Nb(1) O(2) Nb(1) O(1) 98.1(2) . 4_656 4_656 4_656 yes
Nb(1) O(2) Nb(1) O(2) 0.0 . 4_656 4_656 . yes
Nb(1) O(2) Nb(1) O(3) -97.4(2) . 4_656 4_656 4_656 yes
Nb(1) O(2) C(8) C(9) -93.8(7) . 4_656 4_656 4_656 yes
Nb(1) O(2) C(8) C(13) 86.1(7) . 4_656 4_656 4_656 yes
Nb(1) O(3) C(15) C(16) -86.4(9) . . . . yes
Nb(1) O(3) C(15) C(20) 94.1(9) . . . . yes
Cl(1) Nb(1) O(1) C(1) 21.7(7) . . . . yes
Cl(1) Nb(1) O(2) C(8) 2.7(4) . . . . yes
Cl(1) Nb(1) O(2) C(8) -4(3) . . 4_656 4_656 yes
Cl(1) Nb(1) O(3) C(15) -24.3(8) . . . . yes
Cl(2) Nb(1) O(1) C(1) 117.6(7) . . . . yes
Cl(2) Nb(1) O(2) C(8) -178.6(3) . . . . yes
Cl(2) Nb(1) O(2) C(8) 2.9(5) . . 4_656 4_656 yes
Cl(2) Nb(1) O(3) C(15) -120.2(8) . . . . yes
Cl(3) C(29) Cl(4) C(33) -48(2) . . . . yes
Cl(3) C(29) C(33) Cl(4) 135(1) . . . . yes
Cl(3) C(33) Cl(4) C(29) 58(2) . . . . yes
Cl(3) C(33) C(29) Cl(4) -135(1) . . . . yes
Cl(4) C(29) Cl(3) C(33) 36(1) . . . . yes
Cl(4) C(33) Cl(3) C(29) -70(3) . . . . yes
O(1) Nb(1) O(2) C(8) 84.3(4) . . . . yes
O(1) Nb(1) O(2) C(8) -92.7(5) . . 4_656 4_656 yes
O(1) Nb(1) O(3) C(15) 25(1) . . . . yes
O(1) C(1) C(2) C(3) 179.0(7) . . . . yes
O(1) C(1) C(2) C(21) -2(1) . . . . yes
O(1) C(1) C(6) C(5) -178.0(6) . . . . yes
O(1) C(1) C(6) C(7) 3.4(10) . . . . yes
O(2) Nb(1) O(1) C(1) -94.5(7) . . . . yes
O(2) Nb(1) O(2) Nb(1) 0.0000(2) . . 4_656 4_656 yes
O(2) Nb(1) O(2) C(8) -176.6(7) . . 4_656 4_656 yes
O(2) Nb(1) O(3) C(15) 91.9(8) . . . . yes
O(2) Nb(1) O(1) C(1) 160.4(7) . 4_656 4_656 4_656 yes
O(2) Nb(1) O(2) Nb(1) 0.0 . 4_656 4_656 . yes
O(2) Nb(1) O(2) C(8) 177.6(5) . 4_656 4_656 4_656 yes
O(2) Nb(1) O(3) C(15) -157.8(8) . 4_656 4_656 4_656 yes
O(2) C(8) C(9) C(7) -4.6(9) . . . . yes
O(2) C(8) C(9) C(10) 177.5(5) . . . . yes
O(2) C(8) C(13) C(12) -176.6(5) . . . . yes
O(2) C(8) C(13) C(14) 5.8(9) . . . . yes
O(3) Nb(1) O(1) C(1) -28(1) . . . . yes
O(3) Nb(1) O(2) C(8) -80.2(4) . . . . yes
O(3) Nb(1) O(2) C(8) 99.8(5) . . 4_656 4_656 yes
O(3) C(15) C(16) C(14) 1.5(7) . . . . yes
O(3) C(15) C(16) C(17) -178.7(4) . . . . yes
O(3) C(15) C(20) C(19) 179.5(5) . . . . yes
O(3) C(15) C(20) C(28) -1.1(8) . . . . yes
C(1) C(2) C(3) C(4) -1(1) . . . . yes
C(1) C(6) C(5) C(4) 0(1) . . . . yes
C(1) C(6) C(7) C(9) -78.4(7) . . . . yes
C(2) C(1) C(6) C(5) 3(1) . . . . yes
C(2) C(1) C(6) C(7) -175.5(7) . . . . yes
C(2) C(3) C(4) C(5) 3(1) . . . . yes
C(2) C(3) C(4) C(22) 179.9(9) . . . . yes
C(3) C(2) C(1) C(6) -2(1) . . . . yes
C(3) C(4) C(5) C(6) -2(1) . . . . yes
C(4) C(3) C(2) C(21) -179.5(9) . . . . yes
C(4) C(5) C(6) C(7) 177.8(7) . . . . yes
C(5) C(6) C(7) C(9) 103.0(8) . . . . yes
C(6) C(1) C(2) C(21) 176.1(8) . . . . yes
C(6) C(5) C(4) C(22) -178.8(8) . . . . yes
C(6) C(7) C(9) C(8) 104.8(7) . . . . yes
C(6) C(7) C(9) C(10) -77.4(7) . . . . yes
C(7) C(9) C(8) C(13) 175.3(6) . . . . yes
C(7) C(9) C(10) C(11) -177.6(6) . . . . yes
C(8) C(9) C(10) C(11) 0.4(10) . . . . yes
C(8) C(13) C(12) C(11) -2.3(9) . . . . yes
C(8) C(13) C(14) C(16) -105.7(7) . . . . yes
C(9) C(8) C(13) C(12) 3.6(9) . . . . yes
C(9) C(8) C(13) C(14) -174.0(6) . . . . yes
C(9) C(10) C(11) C(12) 0(1) . . . . yes
C(9) C(10) C(11) C(23) -179.8(7) . . . . yes
C(10) C(9) C(8) C(13) -2.7(9) . . . . yes
C(10) C(11) C(12) C(13) 0.1(10) . . . . yes
C(10) C(11) C(23) C(24) -15(1) . . . . yes
C(10) C(11) C(23) C(25) -145(1) . . . . yes
C(10) C(11) C(23) C(26) 95.3(9) . . . . yes
C(10) C(11) C(23) C(30) 51(2) . . . . yes
C(10) C(11) C(23) C(31) -59(1) . . . . yes
C(10) C(11) C(23) C(32) -169.2(9) . . . . yes
C(11) C(12) C(13) C(14) 175.3(6) . . . . yes
C(11) C(23) C(24) C(30) 106(1) . . . . yes
C(11) C(23) C(24) C(31) -86(1) . . . . yes
C(11) C(23) C(25) C(32) -91(2) . . . . yes
C(11) C(23) C(26) C(30) -110(2) . . . . yes
C(11) C(23) C(30) C(24) -103(1) . . . . yes
C(11) C(23) C(30) C(26) 85(2) . . . . yes
C(11) C(23) C(31) C(24) 108(1) . . . . yes
C(11) C(23) C(32) C(25) 97(2) . . . . yes
C(12) C(11) C(23) C(24) 163.8(8) . . . . yes
C(12) C(11) C(23) C(25) 33(1) . . . . yes
C(12) C(11) C(23) C(26) -85.4(9) . . . . yes
C(12) C(11) C(23) C(30) -129(2) . . . . yes
C(12) C(11) C(23) C(31) 120(1) . . . . yes
C(12) C(11) C(23) C(32) 10(1) . . . . yes
C(12) C(13) C(14) C(16) 76.9(7) . . . . yes
C(13) C(12) C(11) C(23) -179.2(7) . . . . yes
C(13) C(14) C(16) C(15) 72.1(6) . . . . yes
C(13) C(14) C(16) C(17) -107.7(6) . . . . yes
C(14) C(16) C(15) C(20) -179.0(5) . . . . yes
C(14) C(16) C(17) C(18) 179.6(5) . . . . yes
C(15) C(16) C(17) C(18) -0.2(8) . . . . yes
C(15) C(20) C(19) C(18) -1.4(8) . . . . yes
C(16) C(15) C(20) C(19) 0.0(8) . . . . yes
C(16) C(15) C(20) C(28) 179.4(5) . . . . yes
C(16) C(17) C(18) C(19) -1.2(8) . . . . yes
C(16) C(17) C(18) C(27) 179.3(5) . . . . yes
C(17) C(16) C(15) C(20) 0.8(8) . . . . yes
C(17) C(18) C(19) C(20) 2.0(8) . . . . yes
C(18) C(19) C(20) C(28) 179.2(6) . . . . yes
C(20) C(19) C(18) C(27) -178.5(6) . . . . yes
C(23) C(24) C(30) C(26) 19(5) . . . . yes
C(23) C(26) C(30) C(24) -18(4) . . . . yes
C(23) C(30) C(24) C(31) -16(3) . . . . yes
C(23) C(31) C(24) C(30) 13(2) . . . . yes
C(24) C(23) C(25) C(32) 138(1) . . . . yes
C(24) C(23) C(26) C(30) 8(2) . . . . yes
C(24) C(23) C(30) C(26) -170(2) . . . . yes
C(24) C(23) C(32) C(25) -50(2) . . . . yes
C(24) C(30) C(23) C(25) 96(2) . . . . yes
C(24) C(30) C(23) C(26) 170(2) . . . . yes
C(24) C(30) C(23) C(31) 8(1) . . . . yes
C(24) C(30) C(23) C(32) 119(1) . . . . yes
C(24) C(31) C(23) C(25) -139(1) . . . . yes
C(24) C(31) C(23) C(26) -30(2) . . . . yes
C(24) C(31) C(23) C(30) -11(2) . . . . yes
C(24) C(31) C(23) C(32) -134(1) . . . . yes
C(25) C(23) C(24) C(30) -123(2) . . . . yes
C(25) C(23) C(24) C(31) 44(1) . . . . yes
C(25) C(23) C(26) C(30) 127(2) . . . . yes
C(25) C(23) C(30) C(26) -74(2) . . . . yes
C(25) C(32) C(23) C(26) -155(2) . . . . yes
C(25) C(32) C(23) C(30) -124(2) . . . . yes
C(25) C(32) C(23) C(31) -13(2) . . . . yes
C(26) C(23) C(24) C(30) -6(1) . . . . yes
C(26) C(23) C(24) C(31) 160(1) . . . . yes
C(26) C(23) C(25) C(32) 25(2) . . . . yes
C(26) C(30) C(23) C(31) -162(1) . . . . yes
C(26) C(30) C(23) C(32) -50(2) . . . . yes
C(26) C(30) C(24) C(31) 3(7) . . . . yes
C(30) C(23) C(24) C(31) 167(2) . . . . yes
C(30) C(23) C(25) C(32) 68(3) . . . . yes
C(30) C(24) C(23) C(31) -167(2) . . . . yes
C(30) C(24) C(23) C(32) -104(2) . . . . yes
C(30) C(26) C(23) C(31) 28(3) . . . . yes
C(30) C(26) C(23) C(32) 137(2) . . . . yes
C(31) C(23) C(25) C(32) 166(2) . . . . yes
C(31) C(24) C(23) C(32) 62(1) . . . . yes
C(31) C(24) C(23) C(32) 62(1) . . . . yes
